data_5910179
loop_
_publ_author_name
'Wyckoff, R. W. G.'

_publ_section_title
;
Pages 35 & 36 from the Structure of Crystals, vol. 4 by Wyckoff R W G. 
published by Interscience Publishers, Inc. in 1951 
;
_journal_name_full 'The Structure of Crystals'
_journal_page_first 35
_journal_page_last 36
_journal_volume 4
_journal_year 1951
_chemical_formula_structural Fe2S2C2O6
_chemical_formula_sum 'C2 Fe2 O6 S2'
_space_group_IT_number 2
_symmetry_cell_setting triclinic
_symmetry_Int_Tables_number 2
_symmetry_space_group_name_Hall '-P 1'
_symmetry_space_group_name_H-M 'P -1'
_audit_creation_date 2006-24-10
_audit_creation_method
;
Pages 35 & 36 from the Structure of Crystals, vol. 4 by Wyckoff R W G. 
published by Interscience Publishers, Inc. in 1951 
;
_audit_update_record 'created by Girish Upreti, Portland State University'
_cell_angle_alpha 83.20
_cell_angle_beta 76.9
_cell_angle_gamma 78.25
_cell_length_a 6.63
_cell_length_b 7.85
_cell_length_c 11.46
_cell_volume 567.112
_cod_original_formula_sum 'Fe2 S2 C2 O6'
_cod_database_code 5910179

loop_
_symmetry_equiv_pos_as_xyz
x,y,z
-x,-y,-z

loop_
_atom_site_fract_x
_atom_site_fract_y
_atom_site_fract_z
_atom_site_label
0.36140 0.49090 0.28130 Fe1
-0.36140 -0.49090 -0.28130 Fe2
0.21130 0.81170 0.23800 Fe3
-0.21130 -0.81170 -0.23800 Fe4
0.03320 0.62150 0.35660 S1
-0.03320 -0.62150 -0.35660 S2
0.26220 0.69190 0.41720 S3
-0.26220 -0.69190 -0.41720 S4
0.38970 0.29090 0.36950 C1
-0.38970 -0.29090 -0.36950 C2
0.33710 0.40160 0.14960 C3
-0.33710 -0.40160 -0.14960 C4
0.62700 0.50160 0.22610 C5
-0.62700 -0.50160 -0.22610 C6
0.04700 0.01920 0.27490 C7
-0.04700 -0.01920 -0.27490 C8
0.15480 0.79810 0.09780 C9
-0.15480 -0.79810 -0.09780 C10
0.45230 0.89500 0.17700 C11
-0.45230 -0.89500 -0.17700 C12
0.41140 0.15890 0.42620 O1
-0.41140 -0.15890 -0.42620 O2
0.31460 0.34780 0.06670 O3
-0.31460 -0.34780 -0.06670 O4
0.79970 0.51780 0.18600 O5
-0.79970 -0.51780 -0.18600 O6
-0.07040 0.14510 0.29370 O7
0.07040 -0.14510 -0.29370 O8
0.12150 0.78230 0.00590 O9
-0.12150 -0.78230 -0.00590 O10
0.60120 0.94600 0.14070 O11
-0.60120 -0.94600 -0.14070 O12
